data_2009094
loop_
_publ_author_name
'Kovalevsky, A.Yu.'
'Shishkin, O. V.'
'Ponomarev, I.I.'
'Shishkina, S. V.'

_publ_section_title
;<i>N</i>,<i>N</i>'-Bis(3-methoxyphenyl)-1,8:4,5-naphthalenetetracarboximide--trifluoroacetic
 acid--phenol (1/2.5/0.5)
;
_journal_issue 11
_journal_name_full 'Acta Crystallographica Section C'
_journal_page_first 1911
_journal_page_last 1913
_journal_paper_doi 10.1107/S010827019900949X
_journal_volume 55
_journal_year 1999
_chemical_formula_moiety 'C28 H18 N2 O6 , 2.5C2 H F3 O2 , 0.5C6 H6 O'
_chemical_formula_structural 'C28 H18 O6 N2, 2.5(C2 H1 O2 F3), 0.5(C6 H6 O)'
_chemical_formula_sum 'C36 H23.5 F7.5 N2 O11.5'
_chemical_formula_weight 810.58
_space_group_IT_number 2
_symmetry_cell_setting triclinic
_symmetry_space_group_name_Hall '-P 1'
_symmetry_space_group_name_H-M 'P -1'
_cell_angle_alpha 93.83(3)
_cell_angle_beta 99.90(3)
_cell_angle_gamma 90.42(3)
_cell_formula_units_Z 1
_cell_length_a 8.905(4)
_cell_length_b 9.497(3)
_cell_length_c 10.321(5)
_cell_measurement_reflns_used 24
_cell_measurement_temperature 153(2)
_cell_measurement_theta_max 11
_cell_measurement_theta_min 10
_cell_volume 857.8(6)
_computing_cell_refinement P3
_computing_data_collection 'P3 (Siemens, 1989a)'
_computing_data_reduction 'XDISK (Siemens, 1989b)'
_computing_molecular_graphics SHELXTL
_computing_publication_material SHELXTL
_computing_structure_refinement SHELXTL
_computing_structure_solution 'SHELXTL (Sheldrick, 1994)'
_diffrn_ambient_temperature 153(2)
_diffrn_measurement_device 'Siemens P3/PC'
_diffrn_measurement_method '\q/2\q scans'
_diffrn_radiation_monochromator graphite
_diffrn_radiation_source 'fine-focus sealed tube'
_diffrn_radiation_type MoK\a
_diffrn_radiation_wavelength 0.71073
_diffrn_reflns_av_R_equivalents 0.0302
_diffrn_reflns_av_sigmaI/netI 0.0330
_diffrn_reflns_limit_h_max 10
_diffrn_reflns_limit_h_min -7
_diffrn_reflns_limit_k_max 12
_diffrn_reflns_limit_k_min -12
_diffrn_reflns_limit_l_max 13
_diffrn_reflns_limit_l_min -13
_diffrn_reflns_number 4291
_diffrn_reflns_theta_max 28.06
_diffrn_reflns_theta_min 2.01
_diffrn_standards_decay_% 10
_diffrn_standards_interval_count 98
_diffrn_standards_number 2
_exptl_absorpt_coefficient_mu 0.143
_exptl_absorpt_correction_type none
_exptl_crystal_colour dark-yellow
_exptl_crystal_density_diffrn 1.568
_exptl_crystal_description parallelepiped
_exptl_crystal_F_000 413
_exptl_crystal_size_max 0.50
_exptl_crystal_size_mid 0.30
_exptl_crystal_size_min 0.20
_refine_diff_density_max 0.67
_refine_diff_density_min -0.80
_refine_ls_extinction_method none
_refine_ls_goodness_of_fit_ref 1.13
_refine_ls_hydrogen_treatment mixed
_refine_ls_matrix_type full
_refine_ls_number_parameters 350
_refine_ls_number_reflns 3984
_refine_ls_R_factor_gt 0.0887
_refine_ls_structure_factor_coef Fsqd
_refine_ls_weighting_details 'w = 1/[\s^2^(Fo^2^)+(0.14P)^2^+1.64P] where P=(Fo^2^+2Fc^2^)/3'
_refine_ls_weighting_scheme calc
_refine_ls_wR_factor_ref 0.236
_reflns_number_gt 2886
_reflns_number_total 4026
_reflns_observed_criterion I>2\s(I)
_cod_data_source_file bm1349.cif
_cod_data_source_block I
_cod_depositor_comments
;
The following automatic conversions were performed:
'_symmetry_cell_setting' value 'Triclinic' changed to 'triclinic'
according to '/home/saulius/struct/CIF-dictionaries/cif_core.dic'
dictionary named 'cif_core.dic' version 2.4.1 from 2010-06-29.

Automatic conversion script
Id: cif_fix_enum 1527 2010-12-29 10:47:43Z saulius 

The following automatic conversions were performed:

'_symmetry_cell_setting' value 'Triclinic' changed to 'triclinic'
according to /home/saulius/struct/CIF-dictionaries/cif_core.dic
dictionary named 'cif_core.dic' version 2.4.1 from 2010-06-29.

Automatic conversion script
Id: cif_fix_values 1715 2011-07-08 13:25:40Z adriana 

The following automatic conversions were performed:

'_refine_ls_weighting_scheme' value 'calc w =
1/[\s^2^(Fo^2^)+(0.14P)^2^+1.64P] where P=(Fo^2^+2Fc^2^)/3' was
changed to 'calc'. New tag '_refine_ls_weighting_details' was
created. The value of the new tag was set to 'w =
1/[\s^2^(Fo^2^)+(0.14P)^2^+1.64P] where P=(Fo^2^+2Fc^2^)/3'.

Automatic conversion script
Id: cif_fix_values 3143 2015-03-26 13:38:13Z robertas 
;
_cod_original_sg_symbol_H-M P-1
_cod_database_code 2009094

loop_
_symmetry_equiv_pos_as_xyz
'x, y, z'
'-x, -y, -z'

loop_
_atom_site_aniso_label
_atom_site_aniso_U_11
_atom_site_aniso_U_22
_atom_site_aniso_U_33
_atom_site_aniso_U_12
_atom_site_aniso_U_13
_atom_site_aniso_U_23
O1 .0294(12) .0407(13) .0261(11) -.0051(10) .0102(9) -.0123(10)
O2 .0273(13) .0419(14) .0345(13) -.0070(10) .0151(10) -.0109(11)
O3 .0310(13) .0435(15) .0363(13) .0118(11) .0123(10) -.0039(11)
N1 .0243(13) .0278(13) .0233(13) .0017(10) .0100(10) -.0035(10)
C1 .026(2) .0241(14) .0226(14) .0027(12) .0098(12) -.0027(11)
C2 .024(2) .0239(14) .0205(14) .0018(11) .0067(12) -.0022(11)
C3 .023(2) .0236(14) .0191(14) .0013(11) .0069(11) -.0017(11)
C4 .0222(15) .0256(15) .0217(14) .0025(11) .0060(11) .0010(11)
C5 .023(2) .028(2) .0246(15) .0008(12) .0092(12) -.0009(12)
C6 .026(2) .028(2) .0213(14) -.0009(12) .0064(12) -.0044(12)
C7 .023(2) .029(2) .026(2) -.0005(12) .0080(12) -.0036(12)
C8 .0221(15) .0271(15) .0257(15) -.0008(12) .0099(12) -.0063(12)
C9 .030(2) .030(2) .031(2) .0040(13) .0109(13) .0014(13)
C10 .039(2) .038(2) .030(2) .0049(15) .0135(15) .0057(15)
C11 .029(2) .038(2) .030(2) .0003(14) .0149(14) -.0041(14)
C12 .022(2) .030(2) .031(2) .0011(12) .0084(12) -.0066(13)
C13 .024(2) .029(2) .026(2) -.0013(12) .0067(12) -.0018(12)
C14 .032(2) .047(2) .046(2) .009(2) .018(2) -.007(2)
O1S .054(2) .0408(15) .0371(14) .0159(13) .0094(12) -.0014(12)
O2S .051(2) .0360(13) .0265(12) .0135(11) .0138(11) -.0035(10)
C1S .048(2) .036(2) .029(2) .008(2) .015(2) -.0012(14)
C2S .099(4) .062(3) .037(2) .033(3) .018(3) -.002(2)
O3S .046(8) .059(9) .069(10) -.007(6) -.004(7) .011(8)
O4S .085(10) .056(8) .020(5) -.030(7) -.004(6) -.002(6)
O5S .043(6) .041(7) .032(6) -.023(5) -.001(5) .003(5)
C3S .054(4) .050(3) .047(3) .004(3) .024(3) .014(3)
C4S .060(7) .073(7) .089(8) .012(6) .031(6) .038(7)
C5S .084(8) .030(4) .056(6) -.026(5) .029(5) -.023(4)
C6S .060(13) .049(11) .048(10) -.012(9) .017(10) .008(9)

loop_
_atom_site_label
_atom_site_fract_x
_atom_site_fract_y
_atom_site_fract_z
_atom_site_U_iso_or_equiv
_atom_site_thermal_displace_type
_atom_site_calc_flag
_atom_site_refinement_flags
_atom_site_occupancy
_atom_site_disorder_group
_atom_site_type_symbol
O1 .4969(3) .7770(3) 1.1352(2) .0321(6) Uani d . 1 . O
O2 .9019(3) 1.0470(3) 1.3444(2) .0340(6) Uani d . 1 . O
O3 1.0886(3) .6531(3) 1.0653(3) .0364(6) Uani d . 1 . O
N1 .7018(3) .9074(3) 1.2429(3) .0247(6) Uani d . 1 . N
C1 .5547(4) .8529(3) 1.2312(3) .0238(6) Uani d . 1 . C
C2 .4698(3) .8919(3) 1.3396(3) .0226(6) Uani d . 1 . C
C3 .5408(3) .9815(3) 1.4487(3) .0218(6) Uani d . 1 . C
C4 .6914(3) 1.0337(3) 1.4570(3) .0229(6) Uani d . 1 . C
C5 .7759(4) .9993(3) 1.3474(3) .0247(7) Uani d . 1 . C
C6 .3231(4) .8416(3) 1.3329(3) .0251(7) Uani d . 1 . C
H6 .274(5) .775(4) 1.255(4) .034(10) Uiso d . 1 . H
C7 .7588(4) 1.1192(3) 1.5650(3) .0257(7) Uani d . 1 . C
H7 .864(5) 1.155(4) 1.574(4) .035(10) Uiso d . 1 . H
C8 .7832(4) .8769(3) 1.1329(3) .0247(6) Uani d . 1 . C
C9 .7443(4) .9481(4) 1.0197(3) .0296(7) Uani d . 1 . C
H9 .667(5) 1.026(5) 1.010(4) .035(10) Uiso d . 1 . H
C10 .8224(4) .9162(4) .9159(4) .0346(8) Uani d . 1 . C
H10 .791(5) .968(5) .839(5) .042(11) Uiso d . 1 . H
C11 .9367(4) .8164(4) .9256(3) .0312(7) Uani d . 1 . C
H11 .993(5) .800(5) .852(5) .047(12) Uiso d . 1 . H
C12 .9750(4) .7481(3) 1.0416(3) .0276(7) Uani d . 1 . C
C13 .8960(4) .7771(4) 1.1463(3) .0264(7) Uani d . 1 . C
H13 .921(4) .727(4) 1.223(4) .024(9) Uiso d . 1 . H
C14 1.1674(5) .6140(5) .9583(4) .0404(9) Uani d . 1 . C
H14A 1.242(5) .547(5) .999(4) .040(11) Uiso d . 1 . H
H14B 1.095(5) .573(5) .877(5) .044(12) Uiso d . 1 . H
H14C 1.211(5) .695(5) .934(4) .040(12) Uiso d . 1 . H
O1S 1.4456(3) 1.8013(3) 1.7970(3) .0440(7) Uani d . 1 . O
O2S 1.5652(3) 1.6372(3) 1.9232(2) .0370(6) Uani d . 1 . O
H2S 1.5375(3) 1.6840(3) 1.9866(2) .056 Uiso calc R 1 . H
C1S 1.5158(5) 1.6968(4) 1.8138(4) .0370(8) Uani d . 1 . C
C2S 1.5657(6) 1.6122(5) 1.6955(4) .065(2) Uani d D 1 . C
F1SA 1.653(2) 1.7038(16) 1.6424(19) .053(4) Uiso d PD .15 . F
F1SB 1.5651(13) 1.6796(9) 1.5931(8) .048(2) Uiso d PD .35 . F
F1SC 1.5005(15) 1.6559(9) 1.5814(6) .036(2) Uiso d PD .35 . F
F1SD 1.456(2) 1.631(2) 1.5884(14) .037(5) Uiso d PD .15 . F
F2SA 1.6419(12) 1.5072(9) 1.7093(9) .063(2) Uiso d PD .35 . F
F2SB 1.7095(8) 1.5607(9) 1.7268(7) .051(2) Uiso d PD .40 . F
F2SC 1.7176(11) 1.6278(16) 1.7016(14) .065(3) Uiso d PD .25 . F
F3SA 1.443(2) 1.552(4) 1.624(3) .133(9) Uiso d PD .20 . F
F3SB 1.4338(14) 1.4809(12) 1.6765(11) .065(3) Uiso d P .30 . F
F3SC 1.5241(10) 1.4804(7) 1.6883(7) .071(2) Uiso d PD .50 . F
O3S 1.1121(15) 1.2414(16) 1.4871(17) .059(4) Uani d P .25 . O
H3S 1.0497(15) 1.1803(16) 1.4435(17) .089 Uiso d PR .25 . H
O4S 1.1234(18) 1.3004(16) 1.5582(12) .056(4) Uani d P .25 . O
O5S .9413(13) 1.3281(14) 1.3806(11) .040(3) Uani d P .25 . O
H5S .9321(13) 1.2386(14) 1.3735(11) .060 Uiso d PR .25 . H
C3S 1.0502(7) 1.3673(7) 1.4859(6) .0483(14) Uani d PD .75 . C
C4S 1.1398(12) 1.4631(11) 1.5672(11) .070(3) Uani d PD .50 . C
H4SA 1.2350(12) 1.4356(11) 1.6091(11) .085 Uiso d PR .50 . H
C5S .9033(16) 1.4042(11) 1.4103(10) .056(3) Uani d P .50 . C
H5SA .8439(16) 1.3398(11) 1.3507(10) .067 Uiso d PR .50 . H
C6S 1.050(2) 1.525(2) 1.5053(16) .051(4) Uani d PD .25 2 C
F4S 1.180(3) 1.580(3) 1.567(3) .147(10) Uiso d PD .25 2 F
F5S 1.073(2) 1.585(2) 1.3980(18) .120(6) Uiso d PD .25 2 F
F6S .959(5) 1.565(5) 1.589(4) .229(17) Uiso d PD .25 2 F

loop_
_atom_type_symbol
_atom_type_description
_atom_type_scat_dispersion_real
_atom_type_scat_dispersion_imag
_atom_type_scat_source
C C 0.0033 0.0016 'International Tables Vol C Tables 4.2.6.8 and 6.1.1.4'
H H 0.0000 0.0000 'International Tables Vol C Tables 4.2.6.8 and 6.1.1.4'
N N 0.0061 0.0033 'International Tables Vol C Tables 4.2.6.8 and 6.1.1.4'
O O 0.0106 0.0060 'International Tables Vol C Tables 4.2.6.8 and 6.1.1.4'
F F 0.0171 0.0103 'International Tables Vol C Tables 4.2.6.8 and 6.1.1.4'

loop_
_geom_angle_atom_site_label_1
_geom_angle_atom_site_label_2
_geom_angle_atom_site_label_3
_geom_angle_site_symmetry_1
_geom_angle_site_symmetry_3
_geom_angle
_geom_angle_publ_flag
C12 O3 C14 . . 116.9(3) yes
C1 N1 C5 . . 125.5(2) yes
C1 N1 C8 . . 117.7(2) yes
C5 N1 C8 . . 116.5(3) yes
O1 C1 N1 . . 121.5(3) yes
O1 C1 C2 . . 121.3(3) yes
N1 C1 C2 . . 117.2(3) yes
C6 C2 C3 . . 120.8(3) no
C6 C2 C1 . . 119.8(3) no
C3 C2 C1 . . 119.4(3) no
C3 C3 C4 2_678 . 119.4(3) no
C3 C3 C2 2_678 . 119.1(4) no
C4 C3 C2 . . 121.4(3) no
C7 C4 C3 . . 120.4(3) no
C7 C4 C5 . . 119.9(3) no
C3 C4 C5 . . 119.7(3) no
O2 C5 N1 . . 120.1(3) yes
O2 C5 C4 . . 123.3(3) yes
N1 C5 C4 . . 116.6(3) yes
C2 C6 C7 . 2_678 119.8(3) no
C4 C7 C6 . 2_678 120.5(3) no
C13 C8 C9 . . 122.6(3) no
C13 C8 N1 . . 118.4(3) no
C9 C8 N1 . . 119.0(3) no
C8 C9 C10 . . 117.9(3) no
C11 C10 C9 . . 121.2(3) no
C10 C11 C12 . . 119.5(3) no
O3 C12 C11 . . 125.1(3) no
O3 C12 C13 . . 114.8(3) no
C11 C12 C13 . . 120.1(3) no
C8 C13 C12 . . 118.7(3) no
O1S C1S O2S . . 129.6(3) no
O1S C1S C2S . . 120.1(3) no
O2S C1S C2S . . 110.4(3) no
F2SA C2S F1SB . . 119.1(7) no
F2SA C2S F3SC . . 49.8(6) no
F1SB C2S F3SC . . 122.0(6) no
F2SA C2S F3SA . . 98(2) no
F1SB C2S F3SA . . 83(2) no
F3SC C2S F3SA . . 52(2) no
F2SA C2S F1SC . . 124.9(7) no
F1SB C2S F1SC . . 27.0(5) no
F3SC C2S F1SC . . 103.6(7) no
F3SA C2S F1SC . . 57(2) no
F2SA C2S F2SC . . 62.7(8) no
F1SB C2S F2SC . . 81.0(8) no
F3SC C2S F2SC . . 111.9(8) no
F1SC C2S F2SC . . 106.8(9) no
F2SA C2S F1SA . . 104.0(10) no
F1SB C2S F1SA . . 38.7(8) no
F3SC C2S F1SA . . 142.0(9) no
F3SA C2S F1SA . . 121(2) no
F1SC C2S F1SA . . 65.6(9) no
F2SC C2S F1SA . . 46.9(9) no
F2SA C2S F1SD . . 124.0(10) no
F1SB C2S F1SD . . 48.0(10) no
F3SC C2S F1SD . . 89.0(10) no
F3SA C2S F1SD . . 38(2) no
F1SC C2S F1SD . . 20.7(8) no
F2SC C2S F1SD . . 126.0(10) no
F1SA C2S F1SD . . 86.0(10) no
F2SA C2S F2SB . . 34.2(5) no
F1SB C2S F2SB . . 106.1(7) no
F3SC C2S F2SB . . 84.0(5) no
F3SA C2S F2SB . . 130(2) no
F1SC C2S F2SB . . 127.2(7) no
F2SC C2S F2SB . . 30.4(6) no
F1SA C2S F2SB . . 76.7(9) no
F1SD C2S F2SB . . 140.6(9) no
F2SA C2S C1S . . 122.0(5) no
F1SB C2S C1S . . 115.5(5) no
F3SC C2S C1S . . 112.1(5) no
F1SC C2S C1S . . 112.6(5) no
F2SC C2S C1S . . 109.8(7) no
F1SA C2S C1S . . 105.5(9) no
F1SD C2S C1S . . 106.5(8) no
F2SB C2S C1S . . 112.2(4) no
F2SA C2S F3SB . . 76.8(7) no
F1SB C2S F3SB . . 114.1(7) no
F3SC C2S F3SB . . 27.0(5) no
F3SA C2S F3SB . . 32(2) no
F1SC C2S F3SB . . 88.9(7) no
F2SC C2S F3SB . . 138.6(8) no
F1SA C2S F3SB . . 150.0(10) no
F1SD C2S F3SB . . 70.0(10) no
F2SB C2S F3SB . . 110.8(6) no
C1S C2S F3SB . . 98.2(5) no
O3S C3S C4S . . 111.0(10) no
O4S C3S O5S . . 130.0(10) no
O3S C3S C5S . . 126.5(9) no
C4S C3S C5S . . 122.1(8) no
O4S C3S C6S . . 122.0(10) no
O5S C3S C6S . . 108.0(10) no
C5S C4S C3S 2_788 . 122.0(10) no
C4S C5S C3S 2_788 . 115.3(8) no
F4S C6S F6S . . 101(3) no
F4S C6S F5S . . 89(2) no
F6S C6S F5S . . 129(3) no
F4S C6S C3S . . 114(2) no
F6S C6S C3S . . 110(2) no
F5S C6S C3S . . 111(2) no

loop_
_geom_bond_atom_site_label_1
_geom_bond_atom_site_label_2
_geom_bond_site_symmetry_2
_geom_bond_distance
_geom_bond_publ_flag
O1 C1 . 1.220(4) no
O2 C5 . 1.213(4) no
O3 C12 . 1.362(4) no
O3 C14 . 1.437(4) no
N1 C1 . 1.388(4) yes
N1 C5 . 1.408(4) yes
N1 C8 . 1.463(4) yes
C1 C2 . 1.483(4) yes
C2 C6 . 1.377(4) no
C2 C3 . 1.418(4) no
C3 C3 2_678 1.411(5) no
C3 C4 . 1.413(4) no
C4 C7 . 1.380(4) no
C4 C5 . 1.483(4) yes
C6 C7 2_678 1.413(4) no
C7 C6 2_678 1.413(4) no
C8 C13 . 1.382(5) no
C8 C9 . 1.383(5) no
C9 C10 . 1.393(5) no
C10 C11 . 1.391(5) no
C11 C12 . 1.391(5) no
C12 C13 . 1.401(4) no
O1S C1S . 1.183(5) no
O2S C1S . 1.307(5) no
C1S C2S . 1.547(5) no
C2S F2SA . 1.214(7) no
C2S F1SB . 1.271(7) no
C2S F3SC . 1.297(7) no
C2S F3SA . 1.309(10) no
C2S F1SC . 1.314(7) no
C2S F2SC . 1.350(9) no
C2S F1SA . 1.364(10) no
C2S F1SD . 1.367(9) no
C2S F2SB . 1.369(7) no
C2S F3SB . 1.685(14) no
O3S C3S . 1.32(2) no
O4S C3S . 1.14(2) no
O5S C3S . 1.356(13) no
C3S C4S . 1.351(9) no
C3S C5S . 1.46(2) no
C3S C6S . 1.50(2) no
C4S C5S 2_788 1.34(2) no
C5S C4S 2_788 1.34(2) no
C6S F4S . 1.309(10) no
C6S F6S . 1.315(10) no
C6S F5S . 1.322(10) no

loop_
_geom_hbond_atom_site_label_D
_geom_hbond_atom_site_label_H
_geom_hbond_atom_site_label_A
_geom_hbond_site_symmetry_A
_geom_hbond_distance_DH
_geom_hbond_distance_HA
_geom_hbond_distance_DA
_geom_hbond_angle_DHA
_geom_hbond_publ_flag
O2S H2S O1 1_666 0.82 1.830(10) 2.647(3) 173.0(10) yes

loop_
_geom_torsion_atom_site_label_1
_geom_torsion_atom_site_label_2
_geom_torsion_atom_site_label_3
_geom_torsion_atom_site_label_4
_geom_torsion_site_symmetry_1
_geom_torsion_site_symmetry_4
_geom_torsion
_geom_torsion_publ_flag
C5 N1 C1 O1 . . 177.8(3) yes
C8 N1 C1 O1 . . 3.2(5) yes
C5 N1 C1 C2 . . -1.7(5) yes
C8 N1 C1 C2 . . -176.3(3) yes
O1 C1 C2 C6 . . 0.2(5) no
N1 C1 C2 C6 . . 179.6(3) no
O1 C1 C2 C3 . . -179.4(3) no
N1 C1 C2 C3 . . 0.1(4) no
C6 C2 C3 C3 . 2_678 0.3(5) no
C1 C2 C3 C3 . 2_678 179.8(3) no
C6 C2 C3 C4 . . 179.9(3) no
C1 C2 C3 C4 . . -0.6(5) no
C3 C3 C4 C7 2_678 . 0.5(5) no
C2 C3 C4 C7 . . -179.1(3) no
C3 C3 C4 C5 2_678 . -177.9(3) no
C2 C3 C4 C5 . . 2.4(5) no
C1 N1 C5 O2 . . -175.9(3) yes
C8 N1 C5 O2 . . -1.2(5) yes
C1 N1 C5 C4 . . 3.5(5) yes
C8 N1 C5 C4 . . 178.1(3) yes
C7 C4 C5 O2 . . -2.9(5) no
C3 C4 C5 O2 . . 175.6(3) no
C7 C4 C5 N1 . . 177.8(3) no
C3 C4 C5 N1 . . -3.8(4) no
C3 C2 C6 C7 . 2_678 0.7(5) no
C1 C2 C6 C7 . 2_678 -178.9(3) no
C3 C4 C7 C6 . 2_678 -1.5(5) no
C5 C4 C7 C6 . 2_678 177.0(3) no
C1 N1 C8 C13 . . -104.5(3) yes
C5 N1 C8 C13 . . 80.4(4) yes
C1 N1 C8 C9 . . 75.2(4) yes
C5 N1 C8 C9 . . -99.9(4) yes
C13 C8 C9 C10 . . 0.3(5) no
N1 C8 C9 C10 . . -179.3(3) no
C8 C9 C10 C11 . . -0.4(5) no
C9 C10 C11 C12 . . -0.6(6) no
C14 O3 C12 C11 . . -4.5(5) yes
C14 O3 C12 C13 . . 176.7(3) yes
C10 C11 C12 O3 . . -177.1(3) no
C10 C11 C12 C13 . . 1.7(5) no
C9 C8 C13 C12 . . 0.7(5) no
N1 C8 C13 C12 . . -179.6(3) no
O3 C12 C13 C8 . . 177.2(3) no
C11 C12 C13 C8 . . -1.7(5) no
O1S C1S C2S F2SA . . 177.6(8) no
O2S C1S C2S F2SA . . -1.0(9) no
O1S C1S C2S F1SB . . 18.8(9) no
O2S C1S C2S F1SB . . -159.8(7) no
O1S C1S C2S F3SC . . -127.0(6) no
O2S C1S C2S F3SC . . 54.4(6) no
O1S C1S C2S F3SA . . -71(2) no
O2S C1S C2S F3SA . . 110(2) no
O1S C1S C2S F1SC . . -10.7(9) no
O2S C1S C2S F1SC . . 170.7(8) no
O1S C1S C2S F2SC . . 108.1(9) no
O2S C1S C2S F2SC . . -70.5(9) no
O1S C1S C2S F1SA . . 59.0(10) no
O2S C1S C2S F1SA . . -120.0(10) no
O1S C1S C2S F1SD . . -32.0(10) no
O2S C1S C2S F1SD . . 150.0(10) no
O1S C1S C2S F2SB . . 140.6(6) no
O2S C1S C2S F2SB . . -38.0(7) no
O1S C1S C2S F3SB . . -102.9(6) no
O2S C1S C2S F3SB . . 78.5(6) no
O3S C3S C4S C5S . 2_788 -175.0(10) no
C5S C3S C4S C5S . 2_788 4(2) no
O3S C3S C5S C4S . 2_788 175.0(10) no
C4S C3S C5S C4S . 2_788 -4(2) no
O4S C3S C6S F4S . . 30(2) no
O5S C3S C6S F4S . . -156(2) no
O4S C3S C6S F6S . . -82(3) no
O5S C3S C6S F6S . . 92(2) no
O4S C3S C6S F5S . . 129(2) no
O5S C3S C6S F5S . . -57(2) no
